data_7003846
loop_
_publ_author_name
'Dawe, Louise N.'
'Thompson, Laurence K.'

_publ_section_title
;
 Complete and &#x2018;incomplete&#x2019; [2 \\times 2] grids by
 self-assembly with a sterically hindered ditopic imidazole hydrazone
 ligand---structural and magnetic studies
;
_journal_issue 27
_journal_name_full 'Dalton Transactions'
_journal_page_first 3610
_journal_page_last 3618
_journal_paper_doi 10.1039/b800529j
_journal_year 2008
_chemical_formula_sum 'C22 H34.5 B2 Co2 F8 N12 O8.75'
_chemical_formula_weight 898.56
_chemical_name_systematic
;
?
;
_space_group_IT_number 2
_symmetry_cell_setting triclinic
_symmetry_Int_Tables_number 2
_symmetry_space_group_name_Hall '-P 1'
_symmetry_space_group_name_H-M 'P -1'
_atom_sites_solution_hydrogens geom
_atom_sites_solution_primary direct
_atom_sites_solution_secondary difmap
_audit_creation_method SHELXL-97
_cell_angle_alpha 107.465(3)
_cell_angle_beta 107.784(3)
_cell_angle_gamma 95.447(4)
_cell_formula_units_Z 2
_cell_length_a 9.882(2)
_cell_length_b 14.623(3)
_cell_length_c 14.928(4)
_cell_measurement_reflns_used 6994
_cell_measurement_temperature 153(2)
_cell_measurement_theta_max 30.6329
_cell_measurement_theta_min 2.4002
_cell_volume 1917.6(8)
_computing_cell_refinement 'CrystalClear (Rigaku/MSC Inc., 2005)'
_computing_data_collection 'CrystalClear (Rigaku/MSC Inc., 2005)'
_computing_data_reduction 'CrystalClear (Rigaku/MSC Inc., 2005)'
_computing_molecular_graphics 'CrystalStructure3.7.0(Rigaku/MSC Inc.,2005)'
_computing_publication_material 'CrystalStructure3.7.0(Rigaku/MSC Inc.,2005)'
_computing_structure_refinement 'SHELXL-97 (Sheldrick, 1997)'
_computing_structure_solution 'SIR92 (Altomare et al., 1994)'
_diffrn_ambient_temperature 153(2)
_diffrn_detector_area_resol_mean 14.63
_diffrn_measured_fraction_theta_full 0.989
_diffrn_measured_fraction_theta_max 0.989
_diffrn_measurement_device_type 'Rigaku Saturn'
_diffrn_measurement_method \w
_diffrn_radiation_monochromator graphite
_diffrn_radiation_source 'fine-focus sealed tube'
_diffrn_radiation_type MoK\a
_diffrn_radiation_wavelength 0.71070
_diffrn_reflns_av_R_equivalents 0.0453
_diffrn_reflns_av_sigmaI/netI 0.0553
_diffrn_reflns_limit_h_max 12
_diffrn_reflns_limit_h_min -12
_diffrn_reflns_limit_k_max 18
_diffrn_reflns_limit_k_min -17
_diffrn_reflns_limit_l_max 18
_diffrn_reflns_limit_l_min -17
_diffrn_reflns_number 18471
_diffrn_reflns_theta_full 26.50
_diffrn_reflns_theta_max 26.50
_diffrn_reflns_theta_min 2.62
_exptl_absorpt_coefficient_mu 0.964
_exptl_absorpt_correction_T_max 0.9356
_exptl_absorpt_correction_T_min 0.8491
_exptl_absorpt_correction_type numerical
_exptl_crystal_colour Brown
_exptl_crystal_density_diffrn 1.556
_exptl_crystal_density_method 'not measured'
_exptl_crystal_description Prism
_exptl_crystal_F_000 913
_exptl_crystal_size_max 0.28
_exptl_crystal_size_mid 0.12
_exptl_crystal_size_min 0.10
_refine_diff_density_max 1.330
_refine_diff_density_min -1.127
_refine_diff_density_rms 0.134
_refine_ls_extinction_coef 0.0021(15)
_refine_ls_extinction_expression Fc^*^=kFc[1+0.001xFc^2^\l^3^/sin(2\q)]^-1/4^
_refine_ls_extinction_method SHELXL
_refine_ls_goodness_of_fit_ref 1.077
_refine_ls_hydrogen_treatment constr
_refine_ls_matrix_type full
_refine_ls_number_parameters 552
_refine_ls_number_reflns 7865
_refine_ls_number_restraints 0
_refine_ls_restrained_S_all 1.077
_refine_ls_R_factor_all 0.1092
_refine_ls_R_factor_gt 0.0988
_refine_ls_shift/su_max 0.000
_refine_ls_shift/su_mean 0.000
_refine_ls_structure_factor_coef Fsqd
_refine_ls_weighting_details 'calc w=1/[\s^2^(Fo^2^)+(0.1591P)^2^+4.5988P] where P=(Fo^2^+2Fc^2^)/3'
_refine_ls_weighting_scheme calc
_refine_ls_wR_factor_gt 0.2752
_refine_ls_wR_factor_ref 0.2902
_reflns_number_gt 6636
_reflns_number_total 7865
_reflns_threshold_expression >2sigma(I)
_cod_data_source_file b800529j.txt
_cod_data_source_block shelxl_1
_cod_depositor_comments
;
The following automatic conversions were performed:
'_exptl_absorpt_correction_type' value 'Numerical' changed to 'numerical'
according to '/home/saulius/struct/CIF-dictionaries/cif_core.dic'
dictionary named 'cif_core.dic' version 2.4.1 from 2010-06-29.

Automatic conversion script
Id: cif_fix_enum 1527 2010-12-29 10:47:43Z saulius 
;
_cod_original_formula_sum 'C22 H34.50 B2 Co2 F8 N12 O8.75 '
_cod_database_code 7003846

loop_
_symmetry_equiv_pos_as_xyz
'x, y, z'
'-x, -y, -z'

loop_
_atom_site_label
_atom_site_type_symbol
_atom_site_fract_x
_atom_site_fract_y
_atom_site_fract_z
_atom_site_U_iso_or_equiv
_atom_site_adp_type
_atom_site_occupancy
_atom_site_symmetry_multiplicity
_atom_site_calc_flag
_atom_site_refinement_flags
_atom_site_disorder_assembly
_atom_site_disorder_group
Co1 Co 0.70618(7) 0.21433(5) 0.87768(5) 0.0353(2) Uani 1 1 d . . .
Co2 Co 0.32833(9) 0.27361(7) 0.61266(7) 0.0526(3) Uani 1 1 d . . .
F1 F 0.9323(12) 0.0114(6) 0.7506(8) 0.145(4) Uani 0.75 1 d P . .
F2 F 1.1354(7) 0.0445(6) 0.7285(9) 0.149(4) Uani 0.75 1 d P . .
F3 F 0.9797(10) 0.1316(6) 0.7019(6) 0.102(2) Uani 0.75 1 d P . .
F4 F 0.9426(14) -0.0181(8) 0.6000(7) 0.157(4) Uani 0.75 1 d P . .
F5 F 0.6662(6) 0.7039(6) 0.7644(6) 0.093(2) Uani 0.75 1 d P . .
F6 F 0.8954(7) 0.6889(5) 0.8326(5) 0.0839(19) Uani 0.75 1 d P . .
F7 F 0.8456(9) 0.8102(6) 0.7783(8) 0.126(4) Uani 0.75 1 d P . .
F8 F 0.7935(13) 0.6651(9) 0.6682(7) 0.149(4) Uani 0.75 1 d P . .
F9 F 0.7346(10) 0.3593(8) 0.5939(11) 0.104(4) Uani 0.50 1 d P . .
F10 F 0.8928(17) 0.2959(11) 0.528(2) 0.198(11) Uani 0.50 1 d P . .
F11 F 0.8303(14) 0.4362(11) 0.5127(8) 0.108(4) Uani 0.50 1 d P . .
F12 F 0.9685(11) 0.4170(15) 0.6476(9) 0.141(7) Uani 0.50 1 d P . .
O1 O 0.3508(5) 0.3252(4) 0.8660(4) 0.0712(15) Uani 1 1 d . . .
O2 O 0.8298(5) -0.0361(4) 0.9925(4) 0.0593(12) Uani 1 1 d . . .
O3 O 0.4833(6) 0.3965(4) 0.6361(5) 0.0727(14) Uani 1 1 d . . .
O4 O 0.2445(6) 0.3692(4) 0.7075(4) 0.0704(14) Uani 1 1 d . . .
O5 O 0.1589(7) 0.1602(5) 0.5820(5) 0.099(2) Uani 1 1 d . . .
O6 O 0.1844(8) 0.3093(7) 0.4960(5) 0.112(3) Uani 1 1 d . . .
O7 O 0.5921(10) 0.4283(6) 0.3504(8) 0.109(4) Uani 0.75 1 d P . .
O8 O 0.807(3) 0.4468(18) 0.3561(13) 0.140(9) Uani 0.40 1 d P . .
O9 O 0.9043(11) 0.3535(9) 0.3307(7) 0.087(3) Uani 0.60 1 d P . .
O10 O 0.8467(6) 0.1469(5) 0.2109(6) 0.097(2) Uani 1 1 d . . .
N1 N 0.6929(4) 0.2859(3) 1.0050(3) 0.0370(9) Uani 1 1 d . . .
N2 N 0.6858(5) 0.3676(3) 1.1507(4) 0.0439(11) Uani 1 1 d . . .
H2 H 0.7124 0.3947 1.2162 0.053 Uiso 1 1 calc R . .
N3 N 0.5382(5) 0.2589(3) 0.8248(3) 0.0370(9) Uani 1 1 d . . .
N4 N 0.4815(5) 0.2324(4) 0.7199(4) 0.0420(10) Uani 1 1 d . . .
N5 N 0.6795(5) 0.1580(3) 0.7418(4) 0.0416(10) Uani 1 1 d . . .
H6 H 0.7330 0.1283 0.7208 0.038 Uiso 1 1 d . . .
N6 N 0.4210(6) 0.1815(4) 0.5222(4) 0.0509(12) Uani 1 1 d . . .
N7 N 0.5897(5) 0.0975(3) 0.8708(3) 0.0349(9) Uani 1 1 d . . .
N8 N 0.4103(5) -0.0191(4) 0.8389(4) 0.0439(11) Uani 1 1 d . . .
H12 H 0.3208 -0.0527 0.8169 0.053 Uiso 1 1 calc R . .
N9 N 0.9045(5) 0.0962(4) 0.9624(4) 0.0452(11) Uani 1 1 d . . .
N10 N 0.8868(5) 0.1747(3) 0.9291(4) 0.0390(10) Uani 1 1 d . . .
N11 N 1.1339(5) 0.2068(4) 0.9474(4) 0.0511(12) Uani 1 1 d . . .
H16 H 1.1523 0.1557 0.9650 0.061 Uiso 1 1 calc R . .
H17 H 1.2036 0.2458 0.9434 0.061 Uiso 1 1 calc R . .
N12 N 0.8354(5) 0.3246(3) 0.8816(3) 0.0358(9) Uani 1 1 d . . .
C1 C 0.7600(6) 0.3114(4) 1.1019(4) 0.0417(12) Uani 1 1 d . . .
H1 H 0.8472 0.2932 1.1330 0.050 Uiso 1 1 calc R . .
C2 C 0.5631(6) 0.3758(4) 1.0825(5) 0.0458(13) Uani 1 1 d . . .
C3 C 0.4566(8) 0.4323(6) 1.1120(6) 0.0634(18) Uani 1 1 d . . .
H3 H 0.3819 0.3890 1.1193 0.076 Uiso 1 1 calc R . .
H4 H 0.4111 0.4594 1.0603 0.076 Uiso 1 1 calc R . .
H5 H 0.5069 0.4859 1.1760 0.076 Uiso 1 1 calc R . .
C4 C 0.5685(6) 0.3236(4) 0.9915(4) 0.0407(12) Uani 1 1 d . . .
C5 C 0.4737(6) 0.3026(5) 0.8866(4) 0.0456(13) Uani 1 1 d . . .
C6 C 0.5698(6) 0.1809(4) 0.6820(4) 0.0397(11) Uani 1 1 d . . .
C7 C 0.5389(7) 0.1531(4) 0.5727(4) 0.0463(13) Uani 1 1 d . . .
C8 C 0.6254(9) 0.1037(6) 0.5264(5) 0.0636(18) Uani 1 1 d . . .
H7 H 0.7078 0.0855 0.5640 0.076 Uiso 1 1 calc R . .
C9 C 0.5895(10) 0.0814(6) 0.4247(6) 0.073(2) Uani 1 1 d . . .
H8 H 0.6485 0.0486 0.3914 0.088 Uiso 1 1 calc R . .
C10 C 0.4682(11) 0.1067(6) 0.3712(6) 0.075(2) Uani 1 1 d . . .
H9 H 0.4405 0.0900 0.3006 0.090 Uiso 1 1 calc R . .
C11 C 0.3869(9) 0.1572(6) 0.4227(5) 0.0622(18) Uani 1 1 d . . .
H10 H 0.3035 0.1752 0.3859 0.075 Uiso 1 1 calc R . .
C12 C 0.4485(6) 0.0677(4) 0.8299(4) 0.0404(11) Uani 1 1 d . . .
H11 H 0.3832 0.1020 0.7987 0.048 Uiso 1 1 calc R . .
C13 C 0.5298(6) -0.0468(4) 0.8869(5) 0.0427(12) Uani 1 1 d . . .
C14 C 0.5219(7) -0.1410(4) 0.9051(5) 0.0531(15) Uani 1 1 d . . .
H13 H 0.4399 -0.1897 0.8511 0.064 Uiso 1 1 calc R . .
H14 H 0.5083 -0.1316 0.9694 0.064 Uiso 1 1 calc R . .
H15 H 0.6122 -0.1642 0.9070 0.064 Uiso 1 1 calc R . .
C15 C 0.6449(6) 0.0267(4) 0.9072(4) 0.0397(11) Uani 1 1 d . . .
C16 C 0.7965(6) 0.0285(4) 0.9563(5) 0.0434(12) Uani 1 1 d . . .
C17 C 1.0010(6) 0.2249(4) 0.9268(4) 0.0426(12) Uani 1 1 d . . .
C18 C 0.9747(6) 0.3148(4) 0.9027(4) 0.0413(12) Uani 1 1 d . . .
C19 C 1.0789(6) 0.3832(5) 0.9017(5) 0.0484(13) Uani 1 1 d . . .
H18 H 1.1768 0.3755 0.9175 0.058 Uiso 1 1 calc R . .
C20 C 1.0401(7) 0.4633(5) 0.8777(5) 0.0529(15) Uani 1 1 d . . .
H19 H 1.1105 0.5114 0.8765 0.063 Uiso 1 1 calc R . .
C21 C 0.8960(6) 0.4720(4) 0.8551(5) 0.0480(14) Uani 1 1 d . . .
H20 H 0.8667 0.5266 0.8384 0.058 Uiso 1 1 calc R . .
C22 C 0.7964(6) 0.4018(4) 0.8571(4) 0.0433(12) Uani 1 1 d . . .
H21 H 0.6977 0.4078 0.8409 0.052 Uiso 1 1 calc R . .
B1 B 0.9971(10) 0.0376(8) 0.6945(8) 0.052(2) Uani 0.75 1 d P . .
B2 B 0.8027(11) 0.7142(9) 0.7617(8) 0.058(3) Uani 0.75 1 d P . .
B3 B 0.8520(17) 0.3781(16) 0.5727(13) 0.067(5) Uani 0.50 1 d P . .

loop_
_atom_site_aniso_label
_atom_site_aniso_U_11
_atom_site_aniso_U_22
_atom_site_aniso_U_33
_atom_site_aniso_U_23
_atom_site_aniso_U_13
_atom_site_aniso_U_12
Co1 0.0273(4) 0.0399(4) 0.0431(4) 0.0201(3) 0.0120(3) 0.0095(3)
Co2 0.0409(5) 0.0719(6) 0.0474(5) 0.0274(4) 0.0100(4) 0.0181(4)
F1 0.194(10) 0.090(5) 0.143(8) -0.006(5) 0.119(8) -0.044(6)
F2 0.027(3) 0.112(6) 0.246(12) 0.025(7) -0.001(4) 0.021(3)
F3 0.135(7) 0.106(5) 0.091(5) 0.050(4) 0.047(5) 0.068(5)
F4 0.185(10) 0.133(8) 0.088(6) -0.032(5) 0.047(7) -0.026(7)
F5 0.047(3) 0.116(5) 0.095(5) 0.013(4) 0.025(3) 0.000(3)
F6 0.069(4) 0.087(4) 0.096(5) 0.058(4) 0.002(3) 0.021(3)
F7 0.086(5) 0.103(6) 0.204(10) 0.107(7) 0.020(6) 0.015(4)
F8 0.197(11) 0.222(12) 0.100(6) 0.085(7) 0.099(7) 0.115(9)
F9 0.053(5) 0.100(8) 0.169(12) 0.041(7) 0.061(7) 0.010(5)
F10 0.106(11) 0.091(9) 0.44(3) 0.086(15) 0.146(17) 0.052(8)
F11 0.105(8) 0.162(11) 0.074(7) 0.062(7) 0.025(6) 0.058(8)
F12 0.044(5) 0.32(2) 0.082(7) 0.107(11) 0.019(5) 0.046(9)
O1 0.042(2) 0.119(4) 0.051(3) 0.022(3) 0.014(2) 0.043(3)
O2 0.041(2) 0.067(3) 0.093(4) 0.055(3) 0.026(2) 0.021(2)
O3 0.077(4) 0.062(3) 0.090(4) 0.033(3) 0.036(3) 0.016(3)
O4 0.057(3) 0.092(4) 0.072(3) 0.032(3) 0.025(3) 0.038(3)
O5 0.067(4) 0.119(5) 0.085(4) 0.021(4) 0.021(3) -0.030(4)
O6 0.085(4) 0.204(8) 0.075(4) 0.081(5) 0.021(3) 0.073(5)
O7 0.079(6) 0.071(5) 0.140(9) 0.045(5) -0.018(5) 0.011(4)
O8 0.141(19) 0.17(2) 0.057(10) 0.001(11) 0.024(11) -0.019(16)
O9 0.068(6) 0.122(9) 0.058(5) 0.025(5) 0.017(5) 0.001(6)
O10 0.048(3) 0.115(5) 0.134(6) 0.080(5) 0.010(3) -0.001(3)
N1 0.027(2) 0.042(2) 0.045(2) 0.0220(19) 0.0113(18) 0.0053(17)
N2 0.042(2) 0.047(3) 0.040(2) 0.017(2) 0.010(2) 0.004(2)
N3 0.032(2) 0.046(2) 0.035(2) 0.0180(19) 0.0101(18) 0.0084(18)
N4 0.038(2) 0.049(3) 0.040(2) 0.018(2) 0.0107(19) 0.0141(19)
N5 0.032(2) 0.047(3) 0.050(3) 0.020(2) 0.018(2) 0.0106(18)
N6 0.052(3) 0.054(3) 0.042(3) 0.017(2) 0.011(2) 0.008(2)
N7 0.032(2) 0.037(2) 0.042(2) 0.0202(18) 0.0161(18) 0.0077(17)
N8 0.031(2) 0.048(3) 0.050(3) 0.020(2) 0.010(2) 0.0028(19)
N9 0.034(2) 0.050(3) 0.065(3) 0.036(2) 0.018(2) 0.0159(19)
N10 0.033(2) 0.040(2) 0.046(2) 0.021(2) 0.0104(19) 0.0097(17)
N11 0.033(2) 0.050(3) 0.077(4) 0.032(3) 0.018(2) 0.011(2)
N12 0.033(2) 0.039(2) 0.046(2) 0.0206(19) 0.0213(19) 0.0119(17)
C1 0.037(3) 0.043(3) 0.044(3) 0.022(2) 0.008(2) 0.005(2)
C2 0.039(3) 0.051(3) 0.047(3) 0.017(3) 0.014(2) 0.010(2)
C3 0.056(4) 0.073(5) 0.056(4) 0.013(3) 0.019(3) 0.024(3)
C4 0.030(2) 0.052(3) 0.041(3) 0.022(2) 0.009(2) 0.009(2)
C5 0.030(2) 0.064(4) 0.043(3) 0.019(3) 0.010(2) 0.017(2)
C6 0.036(3) 0.042(3) 0.046(3) 0.021(2) 0.015(2) 0.012(2)
C7 0.048(3) 0.051(3) 0.043(3) 0.021(3) 0.015(3) 0.014(3)
C8 0.073(5) 0.066(4) 0.054(4) 0.019(3) 0.024(4) 0.024(4)
C9 0.092(6) 0.088(6) 0.047(4) 0.023(4) 0.033(4) 0.031(5)
C10 0.103(7) 0.076(5) 0.048(4) 0.023(4) 0.031(4) 0.016(5)
C11 0.068(4) 0.078(5) 0.040(3) 0.024(3) 0.015(3) 0.014(4)
C12 0.028(2) 0.048(3) 0.046(3) 0.021(2) 0.011(2) 0.005(2)
C13 0.037(3) 0.047(3) 0.051(3) 0.023(3) 0.019(2) 0.008(2)
C14 0.043(3) 0.048(3) 0.074(4) 0.032(3) 0.020(3) 0.003(2)
C15 0.032(2) 0.043(3) 0.047(3) 0.020(2) 0.013(2) 0.008(2)
C16 0.035(3) 0.045(3) 0.056(3) 0.024(3) 0.017(2) 0.012(2)
C17 0.033(3) 0.045(3) 0.051(3) 0.015(2) 0.015(2) 0.012(2)
C18 0.034(3) 0.050(3) 0.042(3) 0.019(2) 0.015(2) 0.008(2)
C19 0.034(3) 0.061(4) 0.059(4) 0.026(3) 0.023(3) 0.014(2)
C20 0.049(3) 0.054(4) 0.070(4) 0.034(3) 0.028(3) 0.011(3)
C21 0.046(3) 0.047(3) 0.064(4) 0.031(3) 0.024(3) 0.015(2)
C22 0.045(3) 0.045(3) 0.050(3) 0.025(3) 0.021(3) 0.014(2)
B1 0.038(4) 0.059(6) 0.055(5) 0.013(4) 0.019(4) 0.006(4)
B2 0.049(5) 0.085(7) 0.060(6) 0.043(6) 0.025(5) 0.031(5)
B3 0.041(7) 0.108(14) 0.060(9) 0.037(9) 0.012(7) 0.040(8)

loop_
_atom_type_symbol
_atom_type_description
_atom_type_scat_dispersion_real
_atom_type_scat_dispersion_imag
_atom_type_scat_source
C C 0.0033 0.0016 'International Tables Vol C Tables 4.2.6.8 and 6.1.1.4'
H H 0.0000 0.0000 'International Tables Vol C Tables 4.2.6.8 and 6.1.1.4'
B B 0.0013 0.0007 'International Tables Vol C Tables 4.2.6.8 and 6.1.1.4'
Co Co 0.3494 0.9721 'International Tables Vol C Tables 4.2.6.8 and 6.1.1.4'
F F 0.0171 0.0103 'International Tables Vol C Tables 4.2.6.8 and 6.1.1.4'
N N 0.0061 0.0033 'International Tables Vol C Tables 4.2.6.8 and 6.1.1.4'
O O 0.0106 0.0060 'International Tables Vol C Tables 4.2.6.8 and 6.1.1.4'

loop_
_geom_angle_atom_site_label_1
_geom_angle_atom_site_label_2
_geom_angle_atom_site_label_3
_geom_angle
_geom_angle_site_symmetry_1
_geom_angle_site_symmetry_3
_geom_angle_publ_flag
N5 Co1 N3 81.84(19) . . ?
N5 Co1 N7 90.0(2) . . ?
N3 Co1 N7 90.54(19) . . ?
N5 Co1 N1 165.76(19) . . ?
N3 Co1 N1 83.96(19) . . ?
N7 Co1 N1 91.02(18) . . ?
N5 Co1 N12 87.6(2) . . ?
N3 Co1 N12 93.65(19) . . ?
N7 Co1 N12 174.86(17) . . ?
N1 Co1 N12 92.38(18) . . ?
N5 Co1 N10 96.7(2) . . ?
N3 Co1 N10 175.85(18) . . ?
N7 Co1 N10 93.34(18) . . ?
N1 Co1 N10 97.45(19) . . ?
N12 Co1 N10 82.40(18) . . ?
O5 Co2 N6 92.2(3) . . ?
O5 Co2 O4 89.8(3) . . ?
N6 Co2 O4 177.5(2) . . ?
O5 Co2 O3 173.7(3) . . ?
N6 Co2 O3 90.6(2) . . ?
O4 Co2 O3 87.5(2) . . ?
O5 Co2 N4 95.0(3) . . ?
N6 Co2 N4 78.8(2) . . ?
O4 Co2 N4 99.6(2) . . ?
O3 Co2 N4 91.1(2) . . ?
O5 Co2 O6 86.3(3) . . ?
N6 Co2 O6 96.1(3) . . ?
O4 Co2 O6 85.4(3) . . ?
O3 Co2 O6 87.8(3) . . ?
N4 Co2 O6 174.8(2) . . ?
C1 N1 C4 106.9(5) . . ?
C1 N1 Co1 142.4(4) . . ?
C4 N1 Co1 110.7(4) . . ?
C1 N2 C2 109.5(5) . . ?
C5 N3 N4 125.0(4) . . ?
C5 N3 Co1 118.1(4) . . ?
N4 N3 Co1 116.4(3) . . ?
C6 N4 N3 107.9(4) . . ?
C6 N4 Co2 113.1(4) . . ?
N3 N4 Co2 137.5(4) . . ?
C6 N5 Co1 113.5(4) . . ?
C11 N6 C7 117.3(6) . . ?
C11 N6 Co2 127.2(5) . . ?
C7 N6 Co2 115.0(4) . . ?
C12 N7 C15 107.4(4) . . ?
C12 N7 Co1 128.1(4) . . ?
C15 N7 Co1 124.5(3) . . ?
C12 N8 C13 109.8(5) . . ?
C16 N9 N10 125.6(4) . . ?
C17 N10 N9 117.8(4) . . ?
C17 N10 Co1 115.4(4) . . ?
N9 N10 Co1 126.7(3) . . ?
C22 N12 C18 119.5(5) . . ?
C22 N12 Co1 126.3(4) . . ?
C18 N12 Co1 113.9(4) . . ?
N1 C1 N2 109.4(5) . . ?
C4 C2 N2 104.5(5) . . ?
C4 C2 C3 132.5(6) . . ?
N2 C2 C3 122.9(6) . . ?
C2 C4 N1 109.7(5) . . ?
C2 C4 C5 133.9(5) . . ?
N1 C4 C5 116.4(5) . . ?
O1 C5 N3 128.8(6) . . ?
O1 C5 C4 121.4(5) . . ?
N3 C5 C4 109.8(5) . . ?
N5 C6 N4 120.1(5) . . ?
N5 C6 C7 122.5(5) . . ?
N4 C6 C7 117.3(5) . . ?
N6 C7 C8 122.8(6) . . ?
N6 C7 C6 114.8(5) . . ?
C8 C7 C6 122.4(6) . . ?
C9 C8 C7 118.6(7) . . ?
C10 C9 C8 119.8(8) . . ?
C9 C10 C11 118.5(7) . . ?
N6 C11 C10 122.9(7) . . ?
N7 C12 N8 109.4(5) . . ?
N8 C13 C15 105.5(5) . . ?
N8 C13 C14 122.0(5) . . ?
C15 C13 C14 132.4(5) . . ?
C13 C15 N7 107.9(5) . . ?
C13 C15 C16 125.8(5) . . ?
N7 C15 C16 126.2(5) . . ?
O2 C16 N9 118.1(5) . . ?
O2 C16 C15 119.3(5) . . ?
N9 C16 C15 122.6(5) . . ?
N10 C17 N11 127.5(5) . . ?
N10 C17 C18 113.6(5) . . ?
N11 C17 C18 118.9(5) . . ?
N12 C18 C19 121.5(5) . . ?
N12 C18 C17 113.4(5) . . ?
C19 C18 C17 125.1(5) . . ?
C18 C19 C20 119.4(5) . . ?
C19 C20 C21 118.6(6) . . ?
C22 C21 C20 119.7(5) . . ?
N12 C22 C21 121.3(5) . . ?
F2 B1 F4 110.4(11) . . ?
F2 B1 F1 112.6(12) . . ?
F4 B1 F1 113.6(10) . . ?
F2 B1 F3 104.7(9) . . ?
F4 B1 F3 108.5(10) . . ?
F1 B1 F3 106.5(9) . . ?
F8 B2 F6 114.4(9) . . ?
F8 B2 F7 106.9(10) . . ?
F6 B2 F7 109.3(10) . . ?
F8 B2 F5 107.6(10) . . ?
F6 B2 F5 112.4(9) . . ?
F7 B2 F5 105.8(9) . . ?
F12 B3 F9 115.6(15) . . ?
F12 B3 F10 98.0(15) . . ?
F9 B3 F10 112.5(18) . . ?
F12 B3 F11 109.5(18) . . ?
F9 B3 F11 110.1(12) . . ?
F10 B3 F11 110.6(18) . . ?

loop_
_geom_bond_atom_site_label_1
_geom_bond_atom_site_label_2
_geom_bond_distance
_geom_bond_site_symmetry_2
_geom_bond_publ_flag
Co1 N5 1.868(5) . ?
Co1 N3 1.876(4) . ?
Co1 N7 1.925(4) . ?
Co1 N1 1.926(5) . ?
Co1 N12 1.934(4) . ?
Co1 N10 1.934(4) . ?
Co2 O5 2.077(6) . ?
Co2 N6 2.091(6) . ?
Co2 O4 2.096(5) . ?
Co2 O3 2.114(5) . ?
Co2 N4 2.119(5) . ?
Co2 O6 2.122(5) . ?
F1 B1 1.316(12) . ?
F2 B1 1.286(11) . ?
F3 B1 1.377(12) . ?
F4 B1 1.306(13) . ?
F5 B2 1.357(11) . ?
F6 B2 1.344(11) . ?
F7 B2 1.351(14) . ?
F8 B2 1.334(14) . ?
F9 B3 1.318(19) . ?
F10 B3 1.35(2) . ?
F11 B3 1.39(2) . ?
F12 B3 1.27(2) . ?
O1 C5 1.260(7) . ?
O2 C16 1.245(7) . ?
O8 O9 1.76(3) . ?
N1 C1 1.309(7) . ?
N1 C4 1.379(7) . ?
N2 C1 1.350(8) . ?
N2 C2 1.367(7) . ?
N3 C5 1.322(7) . ?
N3 N4 1.405(6) . ?
N4 C6 1.349(7) . ?
N5 C6 1.320(7) . ?
N6 C11 1.342(8) . ?
N6 C7 1.356(8) . ?
N7 C12 1.309(7) . ?
N7 C15 1.389(6) . ?
N8 C12 1.348(7) . ?
N8 C13 1.349(7) . ?
N9 C16 1.347(7) . ?
N9 N10 1.387(6) . ?
N10 C17 1.302(7) . ?
N11 C17 1.325(7) . ?
N12 C22 1.342(7) . ?
N12 C18 1.347(7) . ?
C2 C4 1.363(8) . ?
C2 C3 1.488(9) . ?
C4 C5 1.478(8) . ?
C6 C7 1.482(8) . ?
C7 C8 1.382(9) . ?
C8 C9 1.375(10) . ?
C9 C10 1.373(12) . ?
C10 C11 1.390(11) . ?
C13 C15 1.379(8) . ?
C13 C14 1.482(8) . ?
C15 C16 1.446(7) . ?
C17 C18 1.489(8) . ?
C18 C19 1.372(8) . ?
C19 C20 1.378(9) . ?
C20 C21 1.387(9) . ?
C21 C22 1.367(8) . ?
